data_4030554
loop_
_publ_author_name
'Ruppenthal, Simon'
'Br\"uckner, Reinhard'

_publ_section_title
;
 Symmetric Diarylsulfoxides as Asymmetric Sulfinylating Reagents for
 Dialkylmagnesium Compounds.
;
_journal_issue 2
_journal_name_full 'The Journal of organic chemistry'
_journal_page_first 897
_journal_paper_doi 10.1021/jo502417j
_journal_volume 80
_journal_year 2014
_chemical_formula_moiety 'C16 H18 O S'
_chemical_formula_sum 'C16 H18 O S'
_chemical_formula_weight 258.36
_chemical_name_systematic
;
 ?
;
_space_group_crystal_system monoclinic
_space_group_IT_number 4
_space_group_name_Hall 'P 2yb'
_space_group_name_H-M_alt 'P 1 21 1'
_symmetry_space_group_name_Hall 'P 2yb'
_symmetry_space_group_name_H-M 'P 1 21 1'
_atom_sites_solution_hydrogens geom
_audit_creation_method SHELXL-2013
_cell_angle_alpha 90
_cell_angle_beta 104.046(3)
_cell_angle_gamma 90
_cell_formula_units_Z 4
_cell_length_a 11.4665(7)
_cell_length_b 7.6859(3)
_cell_length_c 16.0670(11)
_cell_measurement_reflns_used 43718
_cell_measurement_temperature 100(2)
_cell_measurement_theta_max 27.485
_cell_measurement_theta_min 0.998
_cell_volume 1373.65(14)
_computing_cell_refinement 'HKL Scalepack (Otwinowski & Minor 1997)'
_computing_data_collection 'Collect (Nonius BV, 1997-2000)'
_computing_data_reduction 'HKL Denzo and Scalepack (Otwinowski & Minor 1997)'
_computing_structure_refinement 'SHELXL-2013 (Sheldrick, 2013)'
_computing_structure_solution 'SIR-97 (Giacovazzo, 1997)'
_diffrn_ambient_temperature 100(2)
_diffrn_detector_area_resol_mean 9
_diffrn_measured_fraction_theta_full 0.989
_diffrn_measured_fraction_theta_max 0.983
_diffrn_measurement_device '95mm CCD camera on \k-goniostat'
_diffrn_measurement_device_type KappaCCD
_diffrn_measurement_method CCD
_diffrn_radiation_monochromator 'horizonally mounted graphite crystal'
_diffrn_radiation_source 'long-fine-focus sealed tube'
_diffrn_radiation_type MoK\a
_diffrn_radiation_wavelength 0.71073
_diffrn_reflns_av_R_equivalents 0.0540
_diffrn_reflns_av_unetI/netI 0.0564
_diffrn_reflns_Laue_measured_fraction_full 0.989
_diffrn_reflns_Laue_measured_fraction_max 0.983
_diffrn_reflns_limit_h_max 14
_diffrn_reflns_limit_h_min -14
_diffrn_reflns_limit_k_max 9
_diffrn_reflns_limit_k_min -9
_diffrn_reflns_limit_l_max 20
_diffrn_reflns_limit_l_min -19
_diffrn_reflns_number 12212
_diffrn_reflns_point_group_measured_fraction_full 0.932
_diffrn_reflns_point_group_measured_fraction_max 0.904
_diffrn_reflns_theta_full 25.242
_diffrn_reflns_theta_max 27.401
_diffrn_reflns_theta_min 1.831
_exptl_absorpt_coefficient_mu 0.221
_exptl_absorpt_correction_T_max 0.992
_exptl_absorpt_correction_T_min 0.822
_exptl_absorpt_correction_type multi-scan
_exptl_absorpt_process_details
;
multi-scan from symmetry-related measurements 
 Sortav (Blessing 1995)
;
_exptl_crystal_colour white
_exptl_crystal_density_diffrn 1.249
_exptl_crystal_description plate
_exptl_crystal_F_000 552
_exptl_crystal_size_max 0.220
_exptl_crystal_size_mid 0.180
_exptl_crystal_size_min 0.100
_refine_diff_density_max 0.590
_refine_diff_density_min -0.404
_refine_diff_density_rms 0.053
_refine_ls_abs_structure_details
;
 Flack x determined using 1917 quotients [(I+)-(I-)]/[(I+)+(I-)]
 (Parsons and Flack (2004), Acta Cryst. A60, s61).
;
_refine_ls_abs_structure_Flack -0.01(5)
_refine_ls_extinction_method none
_refine_ls_goodness_of_fit_ref 1.022
_refine_ls_hydrogen_treatment constr
_refine_ls_matrix_type full
_refine_ls_number_parameters 329
_refine_ls_number_reflns 5635
_refine_ls_number_restraints 1
_refine_ls_restrained_S_all 1.022
_refine_ls_R_factor_all 0.0510
_refine_ls_R_factor_gt 0.0438
_refine_ls_shift/su_max 0.000
_refine_ls_shift/su_mean 0.000
_refine_ls_structure_factor_coef Fsqd
_refine_ls_weighting_details 'w=1/[\s^2^(Fo^2^)+(0.0721P)^2^+0.0571P] where P=(Fo^2^+2Fc^2^)/3'
_refine_ls_weighting_scheme calc
_refine_ls_wR_factor_gt 0.1092
_refine_ls_wR_factor_ref 0.1151
_reflns_Friedel_coverage 0.711
_reflns_Friedel_fraction_full 0.866
_reflns_Friedel_fraction_max 0.812
_reflns_number_gt 5025
_reflns_number_total 5635
_reflns_threshold_expression 'I > 2\s(I)'
_cod_data_source_file jo502417j_si_003.cif
_cod_data_source_block mk538al
_cod_original_cell_volume 1373.66(14)
_cod_database_code 4030554
_shelx_space_group_comment
;
The symmetry employed for this shelxl refinement is uniquely defined
by the following loop, which should always be used as a source of
symmetry information in preference to the above space-group names.
They are only intended as comments.
;
_shelx_estimated_absorpt_t_min 0.953
_shelx_estimated_absorpt_t_max 0.978
_shelxl_version_number 2013-3

loop_
_space_group_symop_operation_xyz
'x, y, z'
'-x, y+1/2, -z'

loop_
_atom_site_label
_atom_site_type_symbol
_atom_site_fract_x
_atom_site_fract_y
_atom_site_fract_z
_atom_site_U_iso_or_equiv
_atom_site_adp_type
_atom_site_occupancy
_atom_site_site_symmetry_order
_atom_site_calc_flag
_atom_site_refinement_flags_posn
_atom_site_refinement_flags_adp
C101 C 0.8235(3) 0.9675(4) 0.8453(2) 0.0302(6) Uani 1 1 d . .
H10A H 0.8282 1.0452 0.7970 0.036 Uiso 1 1 calc R U
H10B H 0.7375 0.9490 0.8434 0.036 Uiso 1 1 calc R U
C102 C 0.8843(3) 1.0565(4) 0.9299(2) 0.0308(7) Uani 1 1 d . .
H102 H 0.9726 1.0633 0.9337 0.037 Uiso 1 1 calc R U
C103 C 0.8357(3) 1.2425(4) 0.9299(2) 0.0406(8) Uani 1 1 d . .
H10C H 0.8560 1.3091 0.8833 0.061 Uiso 1 1 calc R U
H10D H 0.8719 1.2984 0.9849 0.061 Uiso 1 1 calc R U
H10E H 0.7482 1.2389 0.9214 0.061 Uiso 1 1 calc R U
C104 C 0.8663(3) 0.9567(5) 1.0079(2) 0.0381(7) Uani 1 1 d . .
H10F H 0.7804 0.9519 1.0063 0.057 Uiso 1 1 calc R U
H10G H 0.9094 1.0158 1.0604 0.057 Uiso 1 1 calc R U
H10H H 0.8976 0.8382 1.0070 0.057 Uiso 1 1 calc R U
C105 C 0.8089(2) 0.7313(3) 0.72175(19) 0.0262(6) Uani 1 1 d . .
C106 C 0.7002(3) 0.6421(4) 0.7029(2) 0.0296(6) Uani 1 1 d . .
H106 H 0.6713 0.5894 0.7475 0.035 Uiso 1 1 calc R U
C107 C 0.6346(3) 0.6305(4) 0.6187(2) 0.0296(6) Uani 1 1 d . .
H107 H 0.5603 0.5695 0.6063 0.036 Uiso 1 1 calc R U
C108 C 0.6742(2) 0.7062(4) 0.55110(19) 0.0252(6) Uani 1 1 d . .
C109 C 0.7862(2) 0.7907(4) 0.5722(2) 0.0274(6) Uani 1 1 d . .
H109 H 0.8170 0.8399 0.5276 0.033 Uiso 1 1 calc R U
C110 C 0.8529(2) 0.8040(4) 0.6562(2) 0.0280(6) Uani 1 1 d . .
H110 H 0.9281 0.8625 0.6689 0.034 Uiso 1 1 calc R U
C111 C 0.6000(2) 0.7011(4) 0.46088(19) 0.0256(6) Uani 1 1 d . .
C112 C 0.4889(3) 0.6140(4) 0.4395(2) 0.0313(7) Uani 1 1 d . .
H112 H 0.4612 0.5551 0.4830 0.038 Uiso 1 1 calc R U
C113 C 0.4192(3) 0.6126(4) 0.3561(2) 0.0347(7) Uani 1 1 d . .
H113 H 0.3443 0.5531 0.3433 0.042 Uiso 1 1 calc R U
C114 C 0.4572(3) 0.6969(4) 0.2911(2) 0.0320(6) Uani 1 1 d . .
H114 H 0.4089 0.6957 0.2340 0.038 Uiso 1 1 calc R U
C115 C 0.5661(3) 0.7826(4) 0.3106(2) 0.0349(7) Uani 1 1 d . .
H115 H 0.5935 0.8397 0.2665 0.042 Uiso 1 1 calc R U
C116 C 0.6359(3) 0.7862(4) 0.3942(2) 0.0311(7) Uani 1 1 d . .
H116 H 0.7100 0.8479 0.4065 0.037 Uiso 1 1 calc R U
O1 O 1.01958(18) 0.7972(3) 0.83099(15) 0.0362(5) Uani 1 1 d . .
S1 S 0.89172(6) 0.75980(10) 0.83120(5) 0.02902(19) Uani 1 1 d . .
C201 C 0.3226(2) 0.9028(4) 0.8425(2) 0.0276(6) Uani 1 1 d . .
H20A H 0.3433 0.9988 0.8076 0.033 Uiso 1 1 calc R U
H20B H 0.2339 0.8955 0.8302 0.033 Uiso 1 1 calc R U
C202 C 0.3720(3) 0.9452(4) 0.9373(2) 0.0331(7) Uani 1 1 d . .
H202 H 0.3651 0.8387 0.9716 0.040 Uiso 1 1 calc R U
C203 C 0.2958(3) 1.0889(4) 0.9631(2) 0.0386(8) Uani 1 1 d . .
H20C H 0.3023 1.1948 0.9306 0.058 Uiso 1 1 calc R U
H20D H 0.3246 1.1126 1.0246 0.058 Uiso 1 1 calc R U
H20E H 0.2117 1.0516 0.9507 0.058 Uiso 1 1 calc R U
C204 C 0.5036(3) 0.9996(5) 0.9574(3) 0.0490(9) Uani 1 1 d . .
H20F H 0.5512 0.9074 0.9395 0.074 Uiso 1 1 calc R U
H20G H 0.5327 1.0195 1.0192 0.074 Uiso 1 1 calc R U
H20H H 0.5115 1.1071 0.9264 0.074 Uiso 1 1 calc R U
C205 C 0.2935(2) 0.7049(4) 0.70245(19) 0.0275(6) Uani 1 1 d . .
C206 C 0.1764(3) 0.6405(4) 0.6832(2) 0.0310(6) Uani 1 1 d . .
H206 H 0.1433 0.5947 0.7274 0.037 Uiso 1 1 calc R U
C207 C 0.1090(3) 0.6435(4) 0.5997(2) 0.0297(6) Uani 1 1 d . .
H207 H 0.0294 0.5989 0.5870 0.036 Uiso 1 1 calc R U
C208 C 0.1546(2) 0.7105(4) 0.53275(19) 0.0249(6) Uani 1 1 d . .
C209 C 0.2725(2) 0.7733(4) 0.55385(19) 0.0278(6) Uani 1 1 d . .
H209 H 0.3061 0.8186 0.5098 0.033 Uiso 1 1 calc R U
C210 C 0.3414(2) 0.7710(4) 0.6374(2) 0.0290(6) Uani 1 1 d . .
H210 H 0.4214 0.8146 0.6503 0.035 Uiso 1 1 calc R U
C211 C 0.0797(2) 0.7138(4) 0.44278(19) 0.0253(6) Uani 1 1 d . .
C212 C -0.0305(3) 0.6254(4) 0.4196(2) 0.0313(7) Uani 1 1 d . .
H212 H -0.0579 0.5630 0.4623 0.038 Uiso 1 1 calc R U
C213 C -0.1002(3) 0.6268(4) 0.3363(2) 0.0345(7) Uani 1 1 d . .
H213 H -0.1745 0.5657 0.3226 0.041 Uiso 1 1 calc R U
C214 C -0.0628(3) 0.7166(4) 0.2726(2) 0.0345(7) Uani 1 1 d . .
H214 H -0.1104 0.7168 0.2153 0.041 Uiso 1 1 calc R U
C215 C 0.0456(3) 0.8063(4) 0.2942(2) 0.0341(7) Uani 1 1 d . .
H215 H 0.0722 0.8688 0.2512 0.041 Uiso 1 1 calc R U
C216 C 0.1154(3) 0.8053(4) 0.3779(2) 0.0313(7) Uani 1 1 d . .
H216 H 0.1889 0.8681 0.3914 0.038 Uiso 1 1 calc R U
O2 O 0.5086(2) 0.7270(4) 0.80982(16) 0.0467(7) Uani 1 1 d . .
S2 S 0.38061(7) 0.70107(10) 0.81102(5) 0.0330(2) Uani 1 1 d . .

loop_
_atom_site_aniso_label
_atom_site_aniso_U_11
_atom_site_aniso_U_22
_atom_site_aniso_U_33
_atom_site_aniso_U_23
_atom_site_aniso_U_13
_atom_site_aniso_U_12
C101 0.0291(14) 0.0270(15) 0.0350(18) -0.0006(12) 0.0084(13) 0.0035(11)
C102 0.0251(14) 0.0289(15) 0.0393(19) -0.0030(13) 0.0094(13) -0.0010(11)
C103 0.0408(17) 0.0360(19) 0.046(2) -0.0097(15) 0.0118(15) -0.0009(14)
C104 0.0365(17) 0.0412(19) 0.0359(19) -0.0017(14) 0.0074(14) -0.0070(13)
C105 0.0233(12) 0.0263(16) 0.0282(15) -0.0002(11) 0.0049(11) 0.0052(10)
C106 0.0276(14) 0.0259(14) 0.0377(18) 0.0018(12) 0.0128(13) 0.0004(11)
C107 0.0247(14) 0.0272(15) 0.0389(19) 0.0008(13) 0.0115(13) -0.0024(11)
C108 0.0216(12) 0.0202(13) 0.0356(16) -0.0009(12) 0.0103(11) 0.0013(10)
C109 0.0251(13) 0.0252(15) 0.0343(17) 0.0012(12) 0.0122(12) -0.0007(11)
C110 0.0221(13) 0.0267(16) 0.0356(17) -0.0001(12) 0.0074(12) -0.0020(10)
C111 0.0230(12) 0.0183(12) 0.0370(16) -0.0007(12) 0.0100(11) 0.0016(11)
C112 0.0268(14) 0.0285(16) 0.0396(19) -0.0007(13) 0.0097(13) -0.0050(11)
C113 0.0271(15) 0.0319(17) 0.045(2) -0.0017(14) 0.0088(14) -0.0052(12)
C114 0.0284(14) 0.0315(15) 0.0341(16) -0.0030(14) 0.0034(12) -0.0024(12)
C115 0.0361(15) 0.0323(17) 0.0374(18) 0.0004(14) 0.0109(14) -0.0040(13)
C116 0.0276(14) 0.0294(16) 0.0373(18) 0.0003(12) 0.0096(12) -0.0067(11)
O1 0.0242(10) 0.0452(14) 0.0373(13) -0.0009(10) 0.0039(9) 0.0046(9)
S1 0.0274(3) 0.0269(4) 0.0325(4) 0.0014(3) 0.0068(3) 0.0032(3)
C201 0.0235(13) 0.0261(14) 0.0334(17) 0.0004(11) 0.0074(12) 0.0027(10)
C202 0.0353(16) 0.0326(16) 0.0309(18) -0.0016(12) 0.0071(13) 0.0026(12)
C203 0.0450(19) 0.0330(18) 0.040(2) -0.0054(14) 0.0135(16) 0.0044(13)
C204 0.0363(17) 0.056(2) 0.049(2) -0.0183(18) -0.0019(16) 0.0027(15)
C205 0.0286(14) 0.0240(13) 0.0283(14) -0.0025(12) 0.0039(11) 0.0054(12)
C206 0.0322(15) 0.0284(15) 0.0345(18) -0.0018(12) 0.0123(13) -0.0040(12)
C207 0.0256(14) 0.0283(15) 0.0360(17) -0.0047(12) 0.0095(13) -0.0058(11)
C208 0.0259(13) 0.0187(13) 0.0314(15) -0.0023(12) 0.0093(11) 0.0005(10)
C209 0.0268(13) 0.0257(14) 0.0327(16) 0.0000(12) 0.0108(12) -0.0013(11)
C210 0.0242(13) 0.0264(14) 0.0367(17) 0.0008(13) 0.0082(12) 0.0006(11)
C211 0.0232(13) 0.0200(14) 0.0338(15) -0.0026(11) 0.0091(11) 0.0012(10)
C212 0.0280(14) 0.0269(15) 0.0392(19) -0.0051(13) 0.0087(14) -0.0035(11)
C213 0.0274(15) 0.0308(16) 0.044(2) -0.0066(14) 0.0062(14) -0.0022(12)
C214 0.0347(15) 0.0330(17) 0.0316(16) -0.0047(13) 0.0002(13) 0.0048(13)
C215 0.0380(17) 0.0304(17) 0.0341(18) -0.0017(12) 0.0093(14) 0.0009(12)
C216 0.0302(15) 0.0306(17) 0.0340(18) -0.0026(12) 0.0097(13) -0.0044(11)
O2 0.0299(11) 0.0679(19) 0.0394(13) -0.0109(12) 0.0030(10) 0.0144(11)
S2 0.0343(4) 0.0309(4) 0.0317(4) -0.0017(3) 0.0043(3) 0.0078(3)

loop_
_atom_type_symbol
_atom_type_description
_atom_type_scat_dispersion_real
_atom_type_scat_dispersion_imag
_atom_type_scat_source
C C 0.0033 0.0016 'International Tables Vol C Tables 4.2.6.8 and 6.1.1.4'
H H 0.0000 0.0000 'International Tables Vol C Tables 4.2.6.8 and 6.1.1.4'
O O 0.0106 0.0060 'International Tables Vol C Tables 4.2.6.8 and 6.1.1.4'
S S 0.1246 0.1234 'International Tables Vol C Tables 4.2.6.8 and 6.1.1.4'

loop_
_geom_angle_atom_site_label_1
_geom_angle_atom_site_label_2
_geom_angle_atom_site_label_3
_geom_angle
C102 C101 S1 112.7(2)
C102 C101 H10A 109.0
S1 C101 H10A 109.0
C102 C101 H10B 109.0
S1 C101 H10B 109.0
H10A C101 H10B 107.8
C104 C102 C101 112.4(3)
C104 C102 C103 110.3(3)
C101 C102 C103 109.2(3)
C104 C102 H102 108.3
C101 C102 H102 108.3
C103 C102 H102 108.3
C102 C103 H10C 109.5
C102 C103 H10D 109.5
H10C C103 H10D 109.5
C102 C103 H10E 109.5
H10C C103 H10E 109.5
H10D C103 H10E 109.5
C102 C104 H10F 109.5
C102 C104 H10G 109.5
H10F C104 H10G 109.5
C102 C104 H10H 109.5
H10F C104 H10H 109.5
H10G C104 H10H 109.5
C106 C105 C110 120.2(3)
C106 C105 S1 120.4(2)
C110 C105 S1 119.3(2)
C107 C106 C105 119.5(3)
C107 C106 H106 120.3
C105 C106 H106 120.3
C106 C107 C108 122.0(3)
C106 C107 H107 119.0
C108 C107 H107 119.0
C107 C108 C109 117.0(3)
C107 C108 C111 121.7(2)
C109 C108 C111 121.2(2)
C110 C109 C108 121.7(3)
C110 C109 H109 119.2
C108 C109 H109 119.2
C109 C110 C105 119.5(2)
C109 C110 H110 120.2
C105 C110 H110 120.2
C116 C111 C112 116.9(3)
C116 C111 C108 121.8(2)
C112 C111 C108 121.3(2)
C113 C112 C111 121.1(3)
C113 C112 H112 119.4
C111 C112 H112 119.4
C112 C113 C114 120.9(3)
C112 C113 H113 119.6
C114 C113 H113 119.6
C115 C114 C113 119.0(3)
C115 C114 H114 120.5
C113 C114 H114 120.5
C114 C115 C116 120.6(3)
C114 C115 H115 119.7
C116 C115 H115 119.7
C115 C116 C111 121.6(3)
C115 C116 H116 119.2
C111 C116 H116 119.2
O1 S1 C105 107.87(13)
O1 S1 C101 106.46(13)
C105 S1 C101 95.03(13)
C202 C201 S2 113.0(2)
C202 C201 H20A 109.0
S2 C201 H20A 109.0
C202 C201 H20B 109.0
S2 C201 H20B 109.0
H20A C201 H20B 107.8
C204 C202 C201 112.2(3)
C204 C202 C203 110.3(3)
C201 C202 C203 109.1(3)
C204 C202 H202 108.4
C201 C202 H202 108.4
C203 C202 H202 108.4
C202 C203 H20C 109.5
C202 C203 H20D 109.5
H20C C203 H20D 109.5
C202 C203 H20E 109.5
H20C C203 H20E 109.5
H20D C203 H20E 109.5
C202 C204 H20F 109.5
C202 C204 H20G 109.5
H20F C204 H20G 109.5
C202 C204 H20H 109.5
H20F C204 H20H 109.5
H20G C204 H20H 109.5
C210 C205 C206 119.9(3)
C210 C205 S2 120.7(2)
C206 C205 S2 119.4(2)
C207 C206 C205 119.5(3)
C207 C206 H206 120.2
C205 C206 H206 120.2
C206 C207 C208 121.9(3)
C206 C207 H207 119.1
C208 C207 H207 119.1
C209 C208 C207 117.3(3)
C209 C208 C211 121.6(2)
C207 C208 C211 121.0(2)
C210 C209 C208 121.5(3)
C210 C209 H209 119.3
C208 C209 H209 119.3
C209 C210 C205 119.8(3)
C209 C210 H210 120.1
C205 C210 H210 120.1
C216 C211 C212 117.0(3)
C216 C211 C208 121.9(2)
C212 C211 C208 121.2(2)
C213 C212 C211 121.6(3)
C213 C212 H212 119.2
C211 C212 H212 119.2
C212 C213 C214 120.6(3)
C212 C213 H213 119.7
C214 C213 H213 119.7
C213 C214 C215 118.8(3)
C213 C214 H214 120.6
C215 C214 H214 120.6
C216 C215 C214 120.6(3)
C216 C215 H215 119.7
C214 C215 H215 119.7
C215 C216 C211 121.4(3)
C215 C216 H216 119.3
C211 C216 H216 119.3
O2 S2 C205 107.75(14)
O2 S2 C201 108.67(14)
C205 S2 C201 95.89(14)

loop_
_geom_bond_atom_site_label_1
_geom_bond_atom_site_label_2
_geom_bond_distance
C101 C102 1.531(4)
C101 S1 1.815(3)
C101 H10A 0.9900
C101 H10B 0.9900
C102 C104 1.525(5)
C102 C103 1.535(4)
C102 H102 1.0000
C103 H10C 0.9800
C103 H10D 0.9800
C103 H10E 0.9800
C104 H10F 0.9800
C104 H10G 0.9800
C104 H10H 0.9800
C105 C106 1.390(4)
C105 C110 1.392(4)
C105 S1 1.798(3)
C106 C107 1.381(4)
C106 H106 0.9500
C107 C108 1.402(4)
C107 H107 0.9500
C108 C109 1.406(4)
C108 C111 1.493(4)
C109 C110 1.384(4)
C109 H109 0.9500
C110 H110 0.9500
C111 C116 1.400(4)
C111 C112 1.406(4)
C112 C113 1.383(5)
C112 H112 0.9500
C113 C114 1.386(5)
C113 H113 0.9500
C114 C115 1.379(4)
C114 H114 0.9500
C115 C116 1.386(4)
C115 H115 0.9500
C116 H116 0.9500
O1 S1 1.495(2)
C201 C202 1.526(4)
C201 S2 1.807(3)
C201 H20A 0.9900
C201 H20B 0.9900
C202 C204 1.523(4)
C202 C203 1.527(4)
C202 H202 1.0000
C203 H20C 0.9800
C203 H20D 0.9800
C203 H20E 0.9800
C204 H20F 0.9800
C204 H20G 0.9800
C204 H20H 0.9800
C205 C210 1.390(4)
C205 C206 1.394(4)
C205 S2 1.788(3)
C206 C207 1.376(4)
C206 H206 0.9500
C207 C208 1.402(4)
C207 H207 0.9500
C208 C209 1.398(4)
C208 C211 1.492(4)
C209 C210 1.383(4)
C209 H209 0.9500
C210 H210 0.9500
C211 C216 1.397(4)
C211 C212 1.404(4)
C212 C213 1.383(5)
C212 H212 0.9500
C213 C214 1.385(5)
C213 H213 0.9500
C214 C215 1.390(4)
C214 H214 0.9500
C215 C216 1.389(5)
C215 H215 0.9500
C216 H216 0.9500
O2 S2 1.486(2)

loop_
_geom_torsion_atom_site_label_1
_geom_torsion_atom_site_label_2
_geom_torsion_atom_site_label_3
_geom_torsion_atom_site_label_4
_geom_torsion
S1 C101 C102 C104 -66.5(3)
S1 C101 C102 C103 170.6(2)
C110 C105 C106 C107 -1.9(4)
S1 C105 C106 C107 176.2(2)
C105 C106 C107 C108 0.1(4)
C106 C107 C108 C109 1.8(4)
C106 C107 C108 C111 -176.8(3)
C107 C108 C109 C110 -2.1(4)
C111 C108 C109 C110 176.6(2)
C108 C109 C110 C105 0.4(4)
C106 C105 C110 C109 1.6(4)
S1 C105 C110 C109 -176.5(2)
C107 C108 C111 C116 175.8(3)
C109 C108 C111 C116 -2.8(4)
C107 C108 C111 C112 -2.5(4)
C109 C108 C111 C112 178.9(3)
C116 C111 C112 C113 0.3(4)
C108 C111 C112 C113 178.7(2)
C111 C112 C113 C114 0.2(4)
C112 C113 C114 C115 0.1(5)
C113 C114 C115 C116 -0.7(5)
C114 C115 C116 C111 1.2(5)
C112 C111 C116 C115 -0.9(4)
C108 C111 C116 C115 -179.3(3)
C106 C105 S1 O1 159.2(2)
C110 C105 S1 O1 -22.8(3)
C106 C105 S1 C101 -91.7(2)
C110 C105 S1 C101 86.3(2)
C102 C101 S1 O1 -61.0(2)
C102 C101 S1 C105 -171.3(2)
S2 C201 C202 C204 71.9(3)
S2 C201 C202 C203 -165.6(2)
C210 C205 C206 C207 -0.2(4)
S2 C205 C206 C207 179.9(2)
C205 C206 C207 C208 -0.2(4)
C206 C207 C208 C209 0.6(4)
C206 C207 C208 C211 -179.5(3)
C207 C208 C209 C210 -0.5(4)
C211 C208 C209 C210 179.6(3)
C208 C209 C210 C205 0.1(4)
C206 C205 C210 C209 0.3(4)
S2 C205 C210 C209 -179.8(2)
C209 C208 C211 C216 -10.9(4)
C207 C208 C211 C216 169.2(3)
C209 C208 C211 C212 169.4(3)
C207 C208 C211 C212 -10.5(4)
C216 C211 C212 C213 0.7(4)
C208 C211 C212 C213 -179.6(2)
C211 C212 C213 C214 0.0(4)
C212 C213 C214 C215 -0.5(4)
C213 C214 C215 C216 0.3(4)
C214 C215 C216 C211 0.4(4)
C212 C211 C216 C215 -0.9(4)
C208 C211 C216 C215 179.4(2)
C210 C205 S2 O2 -16.1(3)
C206 C205 S2 O2 163.7(2)
C210 C205 S2 C201 95.6(3)
C206 C205 S2 C201 -84.5(3)
C202 C201 S2 O2 -72.0(2)
C202 C201 S2 C205 176.9(2)
